data_7205444
loop_
_publ_author_name
'Peterson, Matthew L.'
'Stanton, Mary K.'
'Kelly, Ron C.'
'Staples, Richard'
'Cheng, Alan'

_publ_section_title
;
 Preparation, solid state characterization, and single crystal
 structure analysis of
 N-(4-(6-(4-(trifluoromethyl)phenyl)pyrimidin-4-yloxy)benzo[d]thiazol-2-yl)acetamide
 crystal forms
;
_journal_issue 4
_journal_name_full CrystEngComm
_journal_page_first 1170
_journal_paper_doi 10.1039/c0ce00544d
_journal_volume 13
_journal_year 2011
_chemical_absolute_configuration syn
_chemical_formula_moiety 'C20 H13 F3 N4 O2 S, C3 H6 O3 '
_chemical_formula_sum 'C23 H19 F3 N4 O5 S'
_chemical_formula_weight 520.48
_space_group_IT_number 1
_symmetry_cell_setting triclinic
_symmetry_Int_Tables_number 1
_symmetry_space_group_name_Hall 'P 1'
_symmetry_space_group_name_H-M 'P 1'
_atom_sites_solution_hydrogens geom
_atom_sites_solution_primary direct
_atom_sites_solution_secondary difmap
_audit_creation_method SHELXL-97
_cell_angle_alpha 79.685(3)
_cell_angle_beta 86.626(3)
_cell_angle_gamma 85.887(3)
_cell_formula_units_Z 2
_cell_length_a 4.26530(10)
_cell_length_b 10.5529(4)
_cell_length_c 26.0208(7)
_cell_measurement_reflns_used 6020
_cell_measurement_temperature 173(2)
_cell_measurement_theta_max 0.00
_cell_measurement_theta_min 0.00
_cell_volume 1148.07(6)
_computing_cell_refinement 'APEX2 (BRUKER, V5-0, 2008)'
_computing_data_collection 'COSMO (BRUKER, V1.58, 2007)'
_computing_data_reduction 'SAINT (BRUKER, V7.56A, 2008)'
_computing_molecular_graphics 'SHELXTL (Sheldrick, Acta Cryst. A64 2008, 112-122)'
_computing_publication_material 'SHELXTL (Sheldrick, Acta Cryst. A64 2008, 112-122)'
_computing_structure_refinement 'SHELXL (Sheldrick, Acta Cryst. A64 2008, 112-122)'
_computing_structure_solution 'SHELXS (Sheldrick, Acta Cryst. A64 2008, 112-122)'
_diffrn_ambient_temperature 173(2)
_diffrn_detector_area_resol_mean 836.6
_diffrn_measured_fraction_theta_full 0.957
_diffrn_measured_fraction_theta_max 0.957
_diffrn_measurement_device_type 'Bruker APEX-II CCD'
_diffrn_measurement_method '\w,and/f 0.5 deg'
_diffrn_radiation_monochromator graphite
_diffrn_radiation_probe x-ray
_diffrn_radiation_type CuK\a
_diffrn_radiation_wavelength 1.54178
_diffrn_reflns_av_R_equivalents 0.0445
_diffrn_reflns_av_sigmaI/netI 0.0510
_diffrn_reflns_limit_h_max 5
_diffrn_reflns_limit_h_min -5
_diffrn_reflns_limit_k_max 12
_diffrn_reflns_limit_k_min -11
_diffrn_reflns_limit_l_max 31
_diffrn_reflns_limit_l_min -30
_diffrn_reflns_number 14586
_diffrn_reflns_theta_full 67.25
_diffrn_reflns_theta_max 67.25
_diffrn_reflns_theta_min 1.73
_diffrn_source 'fine-focus sealed tube'
_exptl_absorpt_coefficient_mu 1.874
_exptl_absorpt_correction_T_max 0.8319
_exptl_absorpt_correction_T_min 0.5617
_exptl_absorpt_correction_type multi-scan
_exptl_absorpt_process_details SADABS
_exptl_crystal_colour colourless
_exptl_crystal_density_diffrn 1.506
_exptl_crystal_density_method 'not measured'
_exptl_crystal_description needle
_exptl_crystal_F_000 536
_exptl_crystal_size_max 0.35
_exptl_crystal_size_mid 0.21
_exptl_crystal_size_min 0.10
_refine_diff_density_max 0.697
_refine_diff_density_min -0.358
_refine_diff_density_rms 0.068
_refine_ls_abs_structure_details 'Flack H D (1983), Acta Cryst. A39, 876-881'
_refine_ls_abs_structure_Flack 0.05(3)
_refine_ls_extinction_method none
_refine_ls_goodness_of_fit_ref 1.057
_refine_ls_hydrogen_treatment constr
_refine_ls_matrix_type full
_refine_ls_number_parameters 657
_refine_ls_number_reflns 5667
_refine_ls_number_restraints 3
_refine_ls_restrained_S_all 1.057
_refine_ls_R_factor_all 0.0685
_refine_ls_R_factor_gt 0.0594
_refine_ls_shift/su_max 0.000
_refine_ls_shift/su_mean 0.000
_refine_ls_structure_factor_coef Fsqd
_refine_ls_weighting_details 'calc w=1/[\s^2^(Fo^2^)+(0.0685P)^2^+1.6016P] where P=(Fo^2^+2Fc^2^)/3'
_refine_ls_weighting_scheme calc
_refine_ls_wR_factor_gt 0.1481
_refine_ls_wR_factor_ref 0.1544
_reflns_number_gt 4974
_reflns_number_total 5667
_reflns_threshold_expression >2sigma(I)
_cod_data_source_file C0CE00544D.TXT
_cod_data_source_block LCA_1
_cod_depositor_comments
;
The following automatic conversions were performed:
'_exptl_absorpt_correction_type' value 'Multi-scan' changed to
'multi-scan' according to
'/home/saulius/struct/CIF-dictionaries/cif_core.dic' dictionary named
'cif_core.dic' version 2.4.1 from 2010-06-29.

Automatic conversion script
Id: cif_fix_enum 1555 2011-01-17 13:19:09Z saulius 
;
_cod_database_code 7205444

loop_
_symmetry_equiv_pos_as_xyz
'x, y, z'

loop_
_atom_site_label
_atom_site_type_symbol
_atom_site_fract_x
_atom_site_fract_y
_atom_site_fract_z
_atom_site_U_iso_or_equiv
_atom_site_adp_type
_atom_site_occupancy
_atom_site_symmetry_multiplicity
_atom_site_calc_flag
_atom_site_refinement_flags
_atom_site_disorder_assembly
_atom_site_disorder_group
S1A S -0.3332(3) 0.61174(13) -0.00764(6) 0.0322(4) Uani 1 1 d . . .
F1A F 0.9210(14) 0.9520(6) 0.4476(2) 0.0848(18) Uani 1 1 d . . .
F2A F 0.5405(13) 0.8489(10) 0.4800(2) 0.130(3) Uani 1 1 d . . .
F3A F 0.9531(13) 0.7527(5) 0.4506(2) 0.0762(15) Uani 1 1 d . . .
O1A O 0.2184(11) 0.7722(4) 0.12724(17) 0.0355(11) Uani 1 1 d . . .
O2A O -0.6490(13) 0.3900(5) 0.0064(2) 0.0490(14) Uani 1 1 d . . .
N1A N -0.1663(13) 0.6048(5) 0.0879(2) 0.0298(12) Uani 1 1 d . . .
N2A N -0.4525(13) 0.4312(5) 0.0799(2) 0.0334(13) Uani 1 1 d . . .
H2A1 H -0.4373 0.4036 0.1137 0.040 Uiso 1 1 calc R . .
N3A N -0.0694(12) 0.9548(5) 0.1457(2) 0.0319(12) Uani 1 1 d . . .
N4A N 0.0125(12) 1.0257(5) 0.2256(2) 0.0280(11) Uani 1 1 d . . .
C1A C 0.1263(15) 0.8032(6) 0.0748(2) 0.0282(14) Uani 1 1 d . . .
C2A C 0.2382(16) 0.9075(7) 0.0409(3) 0.0344(15) Uani 1 1 d . . .
H2A H 0.3669 0.9650 0.0529 0.041 Uiso 1 1 calc R . .
C3A C 0.1592(17) 0.9272(7) -0.0113(3) 0.0377(16) Uani 1 1 d . . .
H3A H 0.2264 1.0016 -0.0344 0.045 Uiso 1 1 calc R . .
C4A C -0.0149(16) 0.8412(7) -0.0306(3) 0.0346(15) Uani 1 1 d . . .
H4A H -0.0607 0.8532 -0.0665 0.041 Uiso 1 1 calc R . .
C5A C -0.1181(15) 0.7376(6) 0.0048(3) 0.0322(15) Uani 1 1 d . . .
C6A C -0.0546(15) 0.7150(6) 0.0578(2) 0.0262(13) Uani 1 1 d . . .
C7A C -0.3136(16) 0.5458(6) 0.0587(2) 0.0302(14) Uani 1 1 d . . .
C8A C -0.6079(15) 0.3587(7) 0.0534(3) 0.0356(16) Uani 1 1 d . . .
C9A C -0.717(2) 0.2354(7) 0.0853(3) 0.0480(19) Uani 1 1 d . . .
H9A1 H -0.8905 0.2061 0.0682 0.072 Uiso 1 1 calc R . .
H9A2 H -0.7898 0.2503 0.1203 0.072 Uiso 1 1 calc R . .
H9A3 H -0.5425 0.1693 0.0882 0.072 Uiso 1 1 calc R . .
C10A C 0.1351(14) 0.8547(5) 0.1596(2) 0.0236(12) Uani 1 1 d . . .
C11A C 0.2733(15) 0.8306(6) 0.2085(3) 0.0296(14) Uani 1 1 d . . .
H11A H 0.4070 0.7554 0.2187 0.036 Uiso 1 1 calc R . .
C12A C 0.2091(14) 0.9186(6) 0.2408(2) 0.0266(13) Uani 1 1 d . . .
C13A C -0.1159(15) 1.0345(6) 0.1796(2) 0.0316(14) Uani 1 1 d . . .
H13A H -0.2586 1.1071 0.1699 0.038 Uiso 1 1 calc R . .
C14A C 0.3479(14) 0.9045(6) 0.2923(2) 0.0285(13) Uani 1 1 d . . .
C15A C 0.4207(17) 0.7823(7) 0.3206(3) 0.0403(16) Uani 1 1 d . . .
H15A H 0.3744 0.7083 0.3070 0.048 Uiso 1 1 calc R . .
C16A C 0.5596(18) 0.7672(8) 0.3681(3) 0.0476(18) Uani 1 1 d . . .
H16A H 0.6136 0.6830 0.3864 0.057 Uiso 1 1 calc R . .
C17A C 0.6207(16) 0.8736(8) 0.3893(3) 0.0402(16) Uani 1 1 d . . .
C18A C 0.5415(17) 0.9949(7) 0.3626(3) 0.0413(16) Uani 1 1 d . . .
H18A H 0.5796 1.0686 0.3770 0.050 Uiso 1 1 calc R . .
C19A C 0.4065(17) 1.0097(7) 0.3148(2) 0.0366(15) Uani 1 1 d . . .
H19A H 0.3522 1.0942 0.2967 0.044 Uiso 1 1 calc R . .
C20A C 0.7548(18) 0.8558(10) 0.4419(3) 0.056(2) Uani 1 1 d . . .
S1B S 1.2447(3) 0.54509(14) 0.88955(6) 0.0346(4) Uani 1 1 d . . .
F1B F 0.0317(19) 0.2661(7) 0.4208(2) 0.109(2) Uani 1 1 d . . .
F2B F 0.4131(15) 0.3766(14) 0.3945(2) 0.230(8) Uani 1 1 d . . .
F3B F 0.0085(19) 0.4608(6) 0.4207(2) 0.105(2) Uani 1 1 d . . .
O1B O 0.6817(13) 0.3939(5) 0.75356(17) 0.0416(12) Uani 1 1 d . . .
O2B O 1.5673(12) 0.7662(5) 0.87704(19) 0.0466(13) Uani 1 1 d . . .
N1B N 1.0596(13) 0.5615(5) 0.7949(2) 0.0308(12) Uani 1 1 d . . .
N2B N 1.3321(14) 0.7367(5) 0.8054(2) 0.0354(13) Uani 1 1 d . . .
H2B H 1.2930 0.7705 0.7728 0.042 Uiso 1 1 calc R . .
N3B N 0.9499(14) 0.2097(5) 0.7327(2) 0.0354(13) Uani 1 1 d . . .
N4B N 0.8835(14) 0.1548(5) 0.6490(2) 0.0375(13) Uani 1 1 d . . .
C1B C 0.7744(17) 0.3614(7) 0.8050(3) 0.0355(16) Uani 1 1 d . . .
C2B C 0.6739(19) 0.2535(7) 0.8385(3) 0.0427(18) Uani 1 1 d . . .
H2B1 H 0.5459 0.1961 0.8263 0.051 Uiso 1 1 calc R . .
C3B C 0.7624(18) 0.2291(7) 0.8910(3) 0.0424(18) Uani 1 1 d . . .
H3B H 0.6977 0.1534 0.9135 0.051 Uiso 1 1 calc R . .
C4B C 0.9367(17) 0.3107(7) 0.9101(3) 0.0389(17) Uani 1 1 d . . .
H4B H 0.9929 0.2929 0.9456 0.047 Uiso 1 1 calc R . .
C5B C 1.0333(16) 0.4222(6) 0.8765(3) 0.0319(15) Uani 1 1 d . . .
C6B C 0.9485(15) 0.4476(6) 0.8241(3) 0.0308(14) Uani 1 1 d . . .
C7B C 1.2140(15) 0.6203(7) 0.8255(3) 0.0340(15) Uani 1 1 d . . .
C8G C 1.5073(18) 0.8052(7) 0.8322(3) 0.0383(17) Uani 1 1 d . . .
C9E C 1.602(2) 0.9311(8) 0.8013(3) 0.051(2) Uani 1 1 d . . .
H9E1 H 1.4374 0.9987 0.8054 0.076 Uiso 1 1 calc R . .
H9E2 H 1.6318 0.9239 0.7642 0.076 Uiso 1 1 calc R . .
H9E3 H 1.7997 0.9534 0.8139 0.076 Uiso 1 1 calc R . .
C10B C 0.7651(17) 0.3138(6) 0.7190(3) 0.0379(17) Uani 1 1 d . . .
C11B C 0.6346(16) 0.3480(7) 0.6703(2) 0.0348(15) Uani 1 1 d . . .
H11B H 0.5051 0.4250 0.6615 0.042 Uiso 1 1 calc R . .
C12B C 0.7032(16) 0.2644(6) 0.6356(3) 0.0333(15) Uani 1 1 d . . .
C13B C 1.0037(18) 0.1359(7) 0.6958(3) 0.0381(16) Uani 1 1 d . . .
H13B H 1.1434 0.0617 0.7041 0.046 Uiso 1 1 calc R . .
C14B C 0.5689(17) 0.2906(7) 0.5819(3) 0.0383(16) Uani 1 1 d . . .
C15B C 0.5124(19) 0.1880(7) 0.5579(3) 0.0471(19) Uani 1 1 d . . .
H15B H 0.5589 0.1020 0.5751 0.057 Uiso 1 1 calc R . .
C16B C 0.3886(19) 0.2102(8) 0.5089(3) 0.0475(18) Uani 1 1 d . . .
H16B H 0.3487 0.1398 0.4925 0.057 Uiso 1 1 calc R . .
C17B C 0.3239(17) 0.3344(7) 0.4842(3) 0.0432(17) Uani 1 1 d . . .
C18B C 0.3763(18) 0.4374(7) 0.5078(3) 0.0455(18) Uani 1 1 d . . .
H18B H 0.3280 0.5233 0.4907 0.055 Uiso 1 1 calc R . .
C19B C 0.4993(19) 0.4145(7) 0.5566(3) 0.0459(19) Uani 1 1 d . . .
H19B H 0.5366 0.4852 0.5730 0.055 Uiso 1 1 calc R . .
C20B C 0.1980(19) 0.3589(10) 0.4299(3) 0.058(2) Uani 1 1 d . . .
O1C O 0.1163(11) 0.9333(4) 0.60053(17) 0.0406(10) Uani 1 1 d . . .
H1C H 0.3102 0.9206 0.6050 0.061 Uiso 1 1 calc R . .
O2C O 0.1820(15) 0.8272(5) 0.7025(2) 0.0534(15) Uani 1 1 d . . .
O3C O -0.0698(13) 0.6536(5) 0.69429(17) 0.0529(14) Uani 1 1 d . . .
H3C H -0.0386 0.6319 0.7263 0.079 Uiso 1 1 calc R . .
C1C C 0.0682(19) 0.7208(7) 0.5856(3) 0.0455(17) Uani 1 1 d . . .
H1C1 H 0.0133 0.7552 0.5495 0.068 Uiso 1 1 calc R . .
H1C2 H -0.0377 0.6409 0.5981 0.068 Uiso 1 1 calc R . .
H1C3 H 0.2965 0.7028 0.5869 0.068 Uiso 1 1 calc R . .
C2C C -0.0348(15) 0.8179(6) 0.6196(2) 0.0361(14) Uani 1 1 d . . .
H2C H -0.2675 0.8364 0.6176 0.043 Uiso 1 1 calc R . .
C3C C 0.0420(16) 0.7667(6) 0.6769(2) 0.0368(15) Uani 1 1 d . . .
O1D O 0.7081(10) 0.5779(4) 0.19838(15) 0.0357(9) Uani 1 1 d . . .
H1D H 0.7393 0.5781 0.1662 0.054 Uiso 1 1 calc R . .
O2D O 0.6923(13) 0.3254(4) 0.18543(18) 0.0429(12) Uani 1 1 d . . .
O3D O 0.9724(11) 0.2576(4) 0.25489(17) 0.0437(11) Uani 1 1 d . . .
H3D H 1.1609 0.2417 0.2456 0.066 Uiso 1 1 calc R . .
C1D C 0.8907(18) 0.5001(6) 0.2835(3) 0.0448(16) Uani 1 1 d . . .
H1D1 H 0.9391 0.5879 0.2863 0.067 Uiso 1 1 calc R . .
H1D2 H 1.0404 0.4379 0.3033 0.067 Uiso 1 1 calc R . .
H1D3 H 0.6764 0.4842 0.2977 0.067 Uiso 1 1 calc R . .
C2D C 0.9161(14) 0.4848(6) 0.2264(2) 0.0317(13) Uani 1 1 d . . .
H2D H 1.1357 0.5012 0.2124 0.038 Uiso 1 1 calc R . .
C3D C 0.8444(13) 0.3485(6) 0.2200(2) 0.0281(12) Uani 1 1 d . . .

loop_
_atom_site_aniso_label
_atom_site_aniso_U_11
_atom_site_aniso_U_22
_atom_site_aniso_U_33
_atom_site_aniso_U_23
_atom_site_aniso_U_13
_atom_site_aniso_U_12
S1A 0.0363(9) 0.0365(9) 0.0250(8) -0.0069(6) -0.0068(6) -0.0014(6)
F1A 0.084(4) 0.104(5) 0.076(3) -0.030(3) -0.043(3) -0.005(3)
F2A 0.044(3) 0.313(11) 0.034(3) -0.038(4) -0.001(2) 0.003(4)
F3A 0.082(4) 0.085(4) 0.062(3) -0.009(3) -0.041(3) 0.010(3)
O1A 0.046(3) 0.028(2) 0.034(3) -0.0118(19) -0.006(2) 0.007(2)
O2A 0.060(4) 0.052(3) 0.039(3) -0.009(2) -0.013(3) -0.017(3)
N1A 0.037(3) 0.029(3) 0.024(3) -0.008(2) -0.007(2) 0.002(2)
N2A 0.039(3) 0.035(3) 0.026(3) -0.005(2) -0.005(2) 0.002(2)
N3A 0.033(3) 0.031(3) 0.031(3) -0.004(2) -0.003(2) 0.000(2)
N4A 0.030(3) 0.023(3) 0.030(3) -0.003(2) 0.001(2) 0.000(2)
C1A 0.030(3) 0.032(3) 0.024(3) -0.011(2) -0.005(3) 0.006(3)
C2A 0.031(3) 0.032(4) 0.042(4) -0.011(3) -0.004(3) -0.003(3)
C3A 0.045(4) 0.029(4) 0.036(4) -0.002(3) 0.004(3) 0.002(3)
C4A 0.032(4) 0.041(4) 0.031(3) -0.009(3) 0.001(3) 0.003(3)
C5A 0.033(4) 0.033(4) 0.030(4) -0.005(3) -0.002(3) 0.003(3)
C6A 0.028(3) 0.027(3) 0.024(3) -0.009(2) -0.001(2) 0.006(2)
C7A 0.038(4) 0.028(3) 0.021(3) -0.002(2) 0.002(3) 0.011(3)
C8A 0.028(4) 0.042(4) 0.038(4) -0.009(3) -0.004(3) 0.000(3)
C9A 0.060(5) 0.040(4) 0.044(4) -0.004(3) -0.011(4) -0.005(4)
C10A 0.028(3) 0.018(3) 0.024(3) 0.000(2) 0.004(2) -0.008(2)
C11A 0.029(3) 0.024(3) 0.034(3) -0.001(2) -0.001(3) 0.003(2)
C12A 0.029(3) 0.025(3) 0.027(3) -0.006(2) 0.004(2) -0.009(2)
C13A 0.036(4) 0.023(3) 0.032(3) 0.002(2) -0.001(3) 0.006(2)
C14A 0.026(3) 0.031(3) 0.028(3) -0.007(2) 0.005(2) -0.003(2)
C15A 0.052(4) 0.032(4) 0.035(4) -0.006(3) -0.007(3) 0.005(3)
C16A 0.049(4) 0.048(4) 0.043(4) -0.001(3) -0.010(3) 0.007(3)
C17A 0.030(3) 0.059(5) 0.035(4) -0.016(3) -0.004(3) 0.000(3)
C18A 0.041(4) 0.045(4) 0.041(4) -0.016(3) -0.005(3) -0.003(3)
C19A 0.050(4) 0.034(4) 0.028(3) -0.012(3) -0.005(3) 0.001(3)
C20A 0.027(4) 0.098(7) 0.045(4) -0.012(4) -0.013(3) -0.001(4)
S1B 0.0369(9) 0.0399(9) 0.0270(8) -0.0043(6) -0.0052(7) -0.0026(7)
F1B 0.159(7) 0.095(5) 0.084(4) -0.030(3) -0.070(4) 0.005(4)
F2B 0.049(4) 0.59(2) 0.033(3) 0.018(6) -0.009(3) -0.046(7)
F3B 0.164(7) 0.066(4) 0.088(4) -0.010(3) -0.070(4) 0.012(4)
O1B 0.067(4) 0.032(3) 0.027(2) -0.0057(19) -0.009(2) -0.003(2)
O2B 0.051(3) 0.055(3) 0.035(3) -0.007(2) -0.013(2) -0.010(3)
N1B 0.034(3) 0.029(3) 0.029(3) -0.006(2) -0.003(2) 0.002(2)
N2B 0.049(3) 0.028(3) 0.028(3) -0.001(2) -0.003(2) -0.005(2)
N3B 0.048(3) 0.028(3) 0.030(3) -0.003(2) 0.001(2) -0.006(2)
N4B 0.053(4) 0.033(3) 0.027(3) -0.005(2) 0.002(3) -0.008(3)
C1B 0.041(4) 0.038(4) 0.027(3) -0.004(3) -0.001(3) -0.003(3)
C2B 0.060(5) 0.031(4) 0.037(4) -0.006(3) 0.002(3) -0.007(3)
C3B 0.049(4) 0.036(4) 0.041(4) 0.000(3) 0.001(3) -0.011(3)
C4B 0.043(4) 0.039(4) 0.030(4) 0.008(3) 0.002(3) -0.005(3)
C5B 0.039(4) 0.026(3) 0.031(3) -0.009(3) -0.003(3) 0.006(3)
C6B 0.032(3) 0.030(4) 0.028(3) -0.001(3) 0.000(3) 0.002(3)
C7B 0.029(3) 0.039(4) 0.038(4) -0.015(3) -0.005(3) -0.008(3)
C8G 0.050(4) 0.037(4) 0.031(4) -0.011(3) -0.004(3) -0.006(3)
C9E 0.066(5) 0.041(4) 0.050(5) -0.011(3) -0.005(4) -0.024(4)
C10B 0.047(4) 0.029(4) 0.039(4) -0.007(3) 0.000(3) -0.013(3)
C11B 0.044(4) 0.033(4) 0.030(3) -0.010(3) -0.003(3) -0.009(3)
C12B 0.033(4) 0.033(3) 0.034(3) -0.005(3) 0.007(3) -0.006(3)
C13B 0.051(4) 0.030(4) 0.032(4) -0.003(3) 0.002(3) -0.005(3)
C14B 0.046(4) 0.042(4) 0.028(3) -0.006(3) -0.003(3) -0.007(3)
C15B 0.059(5) 0.037(4) 0.045(4) -0.007(3) 0.004(4) -0.006(3)
C16B 0.060(5) 0.049(5) 0.038(4) -0.020(3) -0.001(3) -0.008(4)
C17B 0.039(4) 0.055(5) 0.037(4) -0.011(3) 0.000(3) -0.007(3)
C18B 0.055(4) 0.040(4) 0.039(4) -0.002(3) -0.007(3) 0.008(3)
C19B 0.066(5) 0.035(4) 0.041(4) -0.013(3) -0.012(4) -0.002(3)
C20B 0.037(4) 0.098(7) 0.039(4) -0.011(4) 0.000(3) -0.012(4)
O1C 0.044(3) 0.041(3) 0.035(2) 0.0012(18) -0.003(2) -0.008(2)
O2C 0.092(4) 0.033(3) 0.039(3) -0.002(2) -0.026(3) -0.015(3)
O3C 0.087(4) 0.042(3) 0.030(2) 0.005(2) -0.017(2) -0.027(3)
C1C 0.071(5) 0.033(4) 0.034(3) -0.010(3) -0.001(3) -0.009(3)
C2C 0.038(3) 0.031(3) 0.039(3) -0.004(3) -0.010(3) -0.001(3)
C3C 0.044(4) 0.034(4) 0.031(3) -0.002(3) -0.005(3) -0.002(3)
O1D 0.046(2) 0.033(2) 0.026(2) -0.0033(17) -0.0015(18) 0.0046(18)
O2D 0.062(3) 0.031(3) 0.037(3) -0.008(2) -0.014(2) 0.004(2)
O3D 0.055(3) 0.034(3) 0.039(2) -0.0041(19) -0.015(2) 0.016(2)
C1D 0.068(5) 0.029(4) 0.038(4) -0.009(3) -0.011(3) 0.002(3)
C2D 0.033(3) 0.027(3) 0.034(3) -0.005(2) -0.003(2) 0.001(2)
C3D 0.028(3) 0.029(3) 0.027(3) -0.009(2) 0.002(2) 0.006(2)

loop_
_atom_type_symbol
_atom_type_description
_atom_type_scat_dispersion_real
_atom_type_scat_dispersion_imag
_atom_type_scat_source
C C 0.0181 0.0091 'International Tables Vol C Tables 4.2.6.8 and 6.1.1.4'
H H 0.0000 0.0000 'International Tables Vol C Tables 4.2.6.8 and 6.1.1.4'
N N 0.0311 0.0180 'International Tables Vol C Tables 4.2.6.8 and 6.1.1.4'
O O 0.0492 0.0322 'International Tables Vol C Tables 4.2.6.8 and 6.1.1.4'
F F 0.0727 0.0534 'International Tables Vol C Tables 4.2.6.8 and 6.1.1.4'
S S 0.3331 0.5567 'International Tables Vol C Tables 4.2.6.8 and 6.1.1.4'

loop_
_geom_angle_atom_site_label_1
_geom_angle_atom_site_label_2
_geom_angle_atom_site_label_3
_geom_angle
_geom_angle_site_symmetry_1
_geom_angle_site_symmetry_3
_geom_angle_publ_flag
C7A S1A C5A 87.4(3) . . ?
C10A O1A C1A 118.9(5) . . ?
C7A N1A C6A 108.7(5) . . ?
C8A N2A C7A 126.0(6) . . ?
C8A N2A H2A1 117.0 . . ?
C7A N2A H2A1 117.0 . . ?
C13A N3A C10A 115.0(5) . . ?
C13A N4A C12A 116.4(5) . . ?
C2A C1A C6A 121.6(6) . . ?
C2A C1A O1A 121.5(6) . . ?
C6A C1A O1A 116.5(5) . . ?
C1A C2A C3A 118.8(6) . . ?
C1A C2A H2A 120.6 . . ?
C3A C2A H2A 120.6 . . ?
C4A C3A C2A 121.9(6) . . ?
C4A C3A H3A 119.0 . . ?
C2A C3A H3A 119.0 . . ?
C5A C4A C3A 116.9(6) . . ?
C5A C4A H4A 121.6 . . ?
C3A C4A H4A 121.6 . . ?
C4A C5A C6A 123.7(6) . . ?
C4A C5A S1A 127.6(5) . . ?
C6A C5A S1A 108.7(5) . . ?
N1A C6A C1A 126.3(6) . . ?
N1A C6A C5A 116.7(6) . . ?
C1A C6A C5A 116.9(6) . . ?
N1A C7A N2A 120.2(5) . . ?
N1A C7A S1A 118.5(5) . . ?
N2A C7A S1A 121.3(5) . . ?
O2A C8A N2A 122.2(6) . . ?
O2A C8A C9A 122.9(6) . . ?
N2A C8A C9A 114.9(6) . . ?
C8A C9A H9A1 109.5 . . ?
C8A C9A H9A2 109.5 . . ?
H9A1 C9A H9A2 109.5 . . ?
C8A C9A H9A3 109.5 . . ?
H9A1 C9A H9A3 109.5 . . ?
H9A2 C9A H9A3 109.5 . . ?
O1A C10A N3A 120.8(5) . . ?
O1A C10A C11A 116.8(5) . . ?
N3A C10A C11A 122.4(6) . . ?
C12A C11A C10A 117.9(6) . . ?
C12A C11A H11A 121.1 . . ?
C10A C11A H11A 121.1 . . ?
C11A C12A N4A 120.1(6) . . ?
C11A C12A C14A 122.3(6) . . ?
N4A C12A C14A 117.6(5) . . ?
N3A C13A N4A 128.0(6) . . ?
N3A C13A H13A 116.0 . . ?
N4A C13A H13A 116.0 . . ?
C19A C14A C15A 117.6(6) . . ?
C19A C14A C12A 122.5(6) . . ?
C15A C14A C12A 120.0(6) . . ?
C16A C15A C14A 120.8(7) . . ?
C16A C15A H15A 119.6 . . ?
C14A C15A H15A 119.6 . . ?
C15A C16A C17A 120.6(7) . . ?
C15A C16A H16A 119.7 . . ?
C17A C16A H16A 119.7 . . ?
C18A C17A C16A 119.3(6) . . ?
C18A C17A C20A 120.6(7) . . ?
C16A C17A C20A 120.0(7) . . ?
C17A C18A C19A 120.0(7) . . ?
C17A C18A H18A 120.0 . . ?
C19A C18A H18A 120.0 . . ?
C18A C19A C14A 121.8(6) . . ?
C18A C19A H19A 119.1 . . ?
C14A C19A H19A 119.1 . . ?
F2A C20A F1A 104.7(8) . . ?
F2A C20A F3A 109.0(8) . . ?
F1A C20A F3A 104.5(6) . . ?
F2A C20A C17A 113.2(6) . . ?
F1A C20A C17A 112.7(7) . . ?
F3A C20A C17A 112.1(7) . . ?
C7B S1B C5B 89.1(3) . . ?
C10B O1B C1B 120.0(6) . . ?
C7B N1B C6B 109.4(6) . . ?
C7B N2B C8G 125.1(6) . . ?
C7B N2B H2B 117.5 . . ?
C8G N2B H2B 117.5 . . ?
C10B N3B C13B 114.6(6) . . ?
C13B N4B C12B 116.5(6) . . ?
C2B C1B C6B 119.4(6) . . ?
C2B C1B O1B 122.2(6) . . ?
C6B C1B O1B 118.1(5) . . ?
C1B C2B C3B 119.7(7) . . ?
C1B C2B H2B1 120.2 . . ?
C3B C2B H2B1 120.2 . . ?
C4B C3B C2B 121.8(6) . . ?
C4B C3B H3B 119.1 . . ?
C2B C3B H3B 119.1 . . ?
C3B C4B C5B 118.8(6) . . ?
C3B C4B H4B 120.6 . . ?
C5B C4B H4B 120.6 . . ?
C6B C5B C4B 120.2(6) . . ?
C6B C5B S1B 110.2(5) . . ?
C4B C5B S1B 129.5(5) . . ?
C1B C6B N1B 125.5(6) . . ?
C1B C6B C5B 120.1(6) . . ?
N1B C6B C5B 114.4(6) . . ?
N1B C7B N2B 119.2(6) . . ?
N1B C7B S1B 116.9(5) . . ?
N2B C7B S1B 123.8(5) . . ?
O2B C8G N2B 121.4(6) . . ?
O2B C8G C9E 124.5(6) . . ?
N2B C8G C9E 114.1(6) . . ?
C8G C9E H9E1 109.5 . . ?
C8G C9E H9E2 109.5 . . ?
H9E1 C9E H9E2 109.5 . . ?
C8G C9E H9E3 109.5 . . ?
H9E1 C9E H9E3 109.5 . . ?
H9E2 C9E H9E3 109.5 . . ?
N3B C10B O1B 120.4(6) . . ?
N3B C10B C11B 124.0(7) . . ?
O1B C10B C11B 115.6(6) . . ?
C12B C11B C10B 116.5(7) . . ?
C12B C11B H11B 121.8 . . ?
C10B C11B H11B 121.8 . . ?
N4B C12B C11B 121.1(6) . . ?
N4B C12B C14B 117.8(6) . . ?
C11B C12B C14B 121.0(6) . . ?
N4B C13B N3B 127.2(7) . . ?
N4B C13B H13B 116.4 . . ?
N3B C13B H13B 116.4 . . ?
C19B C14B C15B 119.3(7) . . ?
C19B C14B C12B 121.2(6) . . ?
C15B C14B C12B 119.5(6) . . ?
C16B C15B C14B 120.2(7) . . ?
C16B C15B H15B 119.9 . . ?
C14B C15B H15B 119.9 . . ?
C17B C16B C15B 119.5(7) . . ?
C17B C16B H16B 120.2 . . ?
C15B C16B H16B 120.2 . . ?
C16B C17B C18B 120.8(7) . . ?
C16B C17B C20B 119.6(7) . . ?
C18B C17B C20B 119.6(7) . . ?
C19B C18B C17B 119.4(7) . . ?
C19B C18B H18B 120.3 . . ?
C17B C18B H18B 120.3 . . ?
C14B C19B C18B 120.8(7) . . ?
C14B C19B H19B 119.6 . . ?
C18B C19B H19B 119.6 . . ?
F2B C20B F3B 104.8(10) . . ?
F2B C20B F1B 108.0(10) . . ?
F3B C20B F1B 103.8(7) . . ?
F2B C20B C17B 112.4(7) . . ?
F3B C20B C17B 113.7(8) . . ?
F1B C20B C17B 113.4(7) . . ?
C2C O1C H1C 109.5 . . ?
C3C O3C H3C 109.5 . . ?
C2C C1C H1C1 109.5 . . ?
C2C C1C H1C2 109.5 . . ?
H1C1 C1C H1C2 109.5 . . ?
C2C C1C H1C3 109.5 . . ?
H1C1 C1C H1C3 109.5 . . ?
H1C2 C1C H1C3 109.5 . . ?
O1C C2C C1C 108.8(5) . . ?
O1C C2C C3C 110.5(5) . . ?
C1C C2C C3C 111.1(5) . . ?
O1C C2C H2C 108.8 . . ?
C1C C2C H2C 108.8 . . ?
C3C C2C H2C 108.8 . . ?
O2C C3C O3C 125.1(6) . . ?
O2C C3C C2C 122.8(6) . . ?
O3C C3C C2C 112.1(5) . . ?
C2D O1D H1D 109.5 . . ?
C3D O3D H3D 109.5 . . ?
C2D C1D H1D1 109.5 . . ?
C2D C1D H1D2 109.5 . . ?
H1D1 C1D H1D2 109.5 . . ?
C2D C1D H1D3 109.5 . . ?
H1D1 C1D H1D3 109.5 . . ?
H1D2 C1D H1D3 109.5 . . ?
O1D C2D C1D 108.5(5) . . ?
O1D C2D C3D 111.0(5) . . ?
C1D C2D C3D 111.5(5) . . ?
O1D C2D H2D 108.6 . . ?
C1D C2D H2D 108.6 . . ?
C3D C2D H2D 108.6 . . ?
O2D C3D O3D 122.6(6) . . ?
O2D C3D C2D 123.9(5) . . ?
O3D C3D C2D 113.4(5) . . ?

loop_
_geom_bond_atom_site_label_1
_geom_bond_atom_site_label_2
_geom_bond_distance
_geom_bond_site_symmetry_2
_geom_bond_publ_flag
S1A C7A 1.747(6) . ?
S1A C5A 1.753(7) . ?
F1A C20A 1.313(10) . ?
F2A C20A 1.303(10) . ?
F3A C20A 1.324(10) . ?
O1A C10A 1.333(7) . ?
O1A C1A 1.417(7) . ?
O2A C8A 1.227(8) . ?
N1A C7A 1.281(8) . ?
N1A C6A 1.379(8) . ?
N2A C8A 1.348(9) . ?
N2A C7A 1.394(8) . ?
N2A H2A1 0.8800 . ?
N3A C13A 1.321(9) . ?
N3A C10A 1.333(8) . ?
N4A C13A 1.332(8) . ?
N4A C12A 1.371(8) . ?
C1A C2A 1.376(9) . ?
C1A C6A 1.396(9) . ?
C2A C3A 1.396(10) . ?
C2A H2A 0.9500 . ?
C3A C4A 1.389(10) . ?
C3A H3A 0.9500 . ?
C4A C5A 1.378(9) . ?
C4A H4A 0.9500 . ?
C5A C6A 1.396(9) . ?
C8A C9A 1.501(10) . ?
C9A H9A1 0.9800 . ?
C9A H9A2 0.9800 . ?
C9A H9A3 0.9800 . ?
C10A C11A 1.408(9) . ?
C11A C12A 1.364(9) . ?
C11A H11A 0.9500 . ?
C12A C14A 1.476(9) . ?
C13A H13A 0.9500 . ?
C14A C19A 1.387(9) . ?
C14A C15A 1.388(9) . ?
C15A C16A 1.381(10) . ?
C15A H15A 0.9500 . ?
C16A C17A 1.383(11) . ?
C16A H16A 0.9500 . ?
C17A C18A 1.371(10) . ?
C17A C20A 1.491(10) . ?
C18A C19A 1.381(10) . ?
C18A H18A 0.9500 . ?
C19A H19A 0.9500 . ?
S1B C7B 1.722(7) . ?
S1B C5B 1.724(7) . ?
F1B C20B 1.312(11) . ?
F2B C20B 1.260(10) . ?
F3B C20B 1.293(11) . ?
O1B C10B 1.357(9) . ?
O1B C1B 1.394(8) . ?
O2B C8G 1.202(8) . ?
N1B C7B 1.322(8) . ?
N1B C6B 1.398(8) . ?
N2B C7B 1.365(8) . ?
N2B C8G 1.373(9) . ?
N2B H2B 0.8800 . ?
N3B C10B 1.313(9) . ?
N3B C13B 1.341(9) . ?
N4B C13B 1.326(9) . ?
N4B C12B 1.345(9) . ?
C1B C2B 1.383(9) . ?
C1B C6B 1.389(10) . ?
C2B C3B 1.412(10) . ?
C2B H2B1 0.9500 . ?
C3B C4B 1.353(10) . ?
C3B H3B 0.9500 . ?
C4B C5B 1.407(9) . ?
C4B H4B 0.9500 . ?
C5B C6B 1.406(9) . ?
C8G C9E 1.495(10) . ?
C9E H9E1 0.9800 . ?
C9E H9E2 0.9800 . ?
C9E H9E3 0.9800 . ?
C10B C11B 1.391(10) . ?
C11B C12B 1.377(9) . ?
C11B H11B 0.9500 . ?
C12B C14B 1.514(9) . ?
C13B H13B 0.9500 . ?
C14B C19B 1.374(10) . ?
C14B C15B 1.386(10) . ?
C15B C16B 1.384(11) . ?
C15B H15B 0.9500 . ?
C16B C17B 1.369(11) . ?
C16B H16B 0.9500 . ?
C17B C18B 1.379(11) . ?
C17B C20B 1.513(10) . ?
C18B C19B 1.377(10) . ?
C18B H18B 0.9500 . ?
C19B H19B 0.9500 . ?
O1C C2C 1.415(7) . ?
O1C H1C 0.8400 . ?
O2C C3C 1.209(8) . ?
O3C C3C 1.311(8) . ?
O3C H3C 0.8400 . ?
C1C C2C 1.497(9) . ?
C1C H1C1 0.9800 . ?
C1C H1C2 0.9800 . ?
C1C H1C3 0.9800 . ?
C2C C3C 1.538(8) . ?
C2C H2C 1.0000 . ?
O1D C2D 1.407(7) . ?
O1D H1D 0.8400 . ?
O2D C3D 1.207(7) . ?
O3D C3D 1.310(7) . ?
O3D H3D 0.8400 . ?
C1D C2D 1.519(9) . ?
C1D H1D1 0.9800 . ?
C1D H1D2 0.9800 . ?
C1D H1D3 0.9800 . ?
C2D C3D 1.532(8) . ?
C2D H2D 1.0000 . ?

loop_
_geom_hbond_atom_site_label_D
_geom_hbond_atom_site_label_H
_geom_hbond_atom_site_label_A
_geom_hbond_distance_DH
_geom_hbond_distance_HA
_geom_hbond_distance_DA
_geom_hbond_angle_DHA
_geom_hbond_site_symmetry_A
N2A H2A1 O2D 0.88 1.99 2.858(7) 167.1 1_455
N2B H2B O2C 0.88 1.90 2.774(7) 173.6 1_655
O3C H3C N1B 0.84 1.87 2.700(7) 171.6 1_455
O1D H1D N1A 0.84 2.03 2.860(6) 171.7 1_655

loop_
_geom_torsion_atom_site_label_1
_geom_torsion_atom_site_label_2
_geom_torsion_atom_site_label_3
_geom_torsion_atom_site_label_4
_geom_torsion
_geom_torsion_site_symmetry_1
_geom_torsion_site_symmetry_2
_geom_torsion_site_symmetry_3
_geom_torsion_site_symmetry_4
_geom_torsion_publ_flag
C10A O1A C1A C2A 65.0(8) . . . . ?
C10A O1A C1A C6A -121.9(6) . . . . ?
C6A C1A C2A C3A 2.1(11) . . . . ?
O1A C1A C2A C3A 174.9(6) . . . . ?
C1A C2A C3A C4A -3.4(11) . . . . ?
C2A C3A C4A C5A 2.6(11) . . . . ?
C3A C4A C5A C6A -0.6(11) . . . . ?
C3A C4A C5A S1A -178.5(5) . . . . ?
C7A S1A C5A C4A 178.4(7) . . . . ?
C7A S1A C5A C6A 0.2(5) . . . . ?
C7A N1A C6A C1A -177.9(6) . . . . ?
C7A N1A C6A C5A -0.7(8) . . . . ?
C2A C1A C6A N1A 177.0(6) . . . . ?
O1A C1A C6A N1A 3.9(10) . . . . ?
C2A C1A C6A C5A -0.2(10) . . . . ?
O1A C1A C6A C5A -173.3(5) . . . . ?
C4A C5A C6A N1A -178.0(7) . . . . ?
S1A C5A C6A N1A 0.2(7) . . . . ?
C4A C5A C6A C1A -0.6(10) . . . . ?
S1A C5A C6A C1A 177.6(5) . . . . ?
C6A N1A C7A N2A -179.5(6) . . . . ?
C6A N1A C7A S1A 0.9(8) . . . . ?
C8A N2A C7A N1A -178.6(6) . . . . ?
C8A N2A C7A S1A 1.1(10) . . . . ?
C5A S1A C7A N1A -0.7(6) . . . . ?
C5A S1A C7A N2A 179.7(6) . . . . ?
C7A N2A C8A O2A -1.8(11) . . . . ?
C7A N2A C8A C9A 176.4(7) . . . . ?
C1A O1A C10A N3A 9.9(8) . . . . ?
C1A O1A C10A C11A -170.0(5) . . . . ?
C13A N3A C10A O1A -175.4(5) . . . . ?
C13A N3A C10A C11A 4.5(8) . . . . ?
O1A C10A C11A C12A 175.4(5) . . . . ?
N3A C10A C11A C12A -4.5(8) . . . . ?
C10A C11A C12A N4A 0.8(8) . . . . ?
C10A C11A C12A C14A -178.4(5) . . . . ?
C13A N4A C12A C11A 2.4(8) . . . . ?
C13A N4A C12A C14A -178.3(5) . . . . ?
C10A N3A C13A N4A -1.0(9) . . . . ?
C12A N4A C13A N3A -2.5(9) . . . . ?
C11A C12A C14A C19A 150.3(7) . . . . ?
N4A C12A C14A C19A -28.9(9) . . . . ?
C11A C12A C14A C15A -30.6(9) . . . . ?
N4A C12A C14A C15A 150.2(6) . . . . ?
C19A C14A C15A C16A -2.9(10) . . . . ?
C12A C14A C15A C16A 178.0(6) . . . . ?
C14A C15A C16A C17A 1.9(11) . . . . ?
C15A C16A C17A C18A 0.1(11) . . . . ?
C15A C16A C17A C20A 176.7(7) . . . . ?
C16A C17A C18A C19A -1.0(11) . . . . ?
C20A C17A C18A C19A -177.5(7) . . . . ?
C17A C18A C19A C14A -0.2(11) . . . . ?
C15A C14A C19A C18A 2.0(10) . . . . ?
C12A C14A C19A C18A -178.8(6) . . . . ?
C18A C17A C20A F2A 87.7(10) . . . . ?
C16A C17A C20A F2A -88.9(11) . . . . ?
C18A C17A C20A F1A -31.0(10) . . . . ?
C16A C17A C20A F1A 152.5(8) . . . . ?
C18A C17A C20A F3A -148.5(7) . . . . ?
C16A C17A C20A F3A 34.9(10) . . . . ?
C10B O1B C1B C2B -63.5(10) . . . . ?
C10B O1B C1B C6B 122.8(7) . . . . ?
C6B C1B C2B C3B -3.1(12) . . . . ?
O1B C1B C2B C3B -176.7(7) . . . . ?
C1B C2B C3B C4B 1.9(12) . . . . ?
C2B C3B C4B C5B -0.4(12) . . . . ?
C3B C4B C5B C6B 0.1(11) . . . . ?
C3B C4B C5B S1B 178.0(6) . . . . ?
C7B S1B C5B C6B -0.9(5) . . . . ?
C7B S1B C5B C4B -179.0(7) . . . . ?
C2B C1B C6B N1B -178.7(7) . . . . ?
O1B C1B C6B N1B -4.8(11) . . . . ?
C2B C1B C6B C5B 2.8(11) . . . . ?
O1B C1B C6B C5B 176.7(6) . . . . ?
C7B N1B C6B C1B 179.6(7) . . . . ?
C7B N1B C6B C5B -1.8(8) . . . . ?
C4B C5B C6B C1B -1.3(10) . . . . ?
S1B C5B C6B C1B -179.5(6) . . . . ?
C4B C5B C6B N1B -180.0(7) . . . . ?
S1B C5B C6B N1B 1.8(7) . . . . ?
C6B N1B C7B N2B -177.3(6) . . . . ?
C6B N1B C7B S1B 1.1(8) . . . . ?
C8G N2B C7B N1B -177.2(7) . . . . ?
C8G N2B C7B S1B 4.5(11) . . . . ?
C5B S1B C7B N1B -0.1(6) . . . . ?
C5B S1B C7B N2B 178.2(6) . . . . ?
C7B N2B C8G O2B -0.9(12) . . . . ?
C7B N2B C8G C9E -178.9(7) . . . . ?
C13B N3B C10B O1B 177.3(6) . . . . ?
C13B N3B C10B C11B -0.6(9) . . . . ?
C1B O1B C10B N3B -4.4(9) . . . . ?
C1B O1B C10B C11B 173.6(6) . . . . ?
N3B C10B C11B C12B 1.3(10) . . . . ?
O1B C10B C11B C12B -176.7(6) . . . . ?
C13B N4B C12B C11B -3.5(9) . . . . ?
C13B N4B C12B C14B 178.5(6) . . . . ?
C10B C11B C12B N4B 0.9(9) . . . . ?
C10B C11B C12B C14B 178.8(6) . . . . ?
C12B N4B C13B N3B 4.5(10) . . . . ?
C10B N3B C13B N4B -2.4(10) . . . . ?
N4B C12B C14B C19B -152.7(7) . . . . ?
C11B C12B C14B C19B 29.3(10) . . . . ?
N4B C12B C14B C15B 27.9(10) . . . . ?
C11B C12B C14B C15B -150.1(7) . . . . ?
C19B C14B C15B C16B 0.3(12) . . . . ?
C12B C14B C15B C16B 179.7(7) . . . . ?
C14B C15B C16B C17B 0.4(12) . . . . ?
C15B C16B C17B C18B -1.0(12) . . . . ?
C15B C16B C17B C20B 178.1(7) . . . . ?
C16B C17B C18B C19B 0.9(12) . . . . ?
C20B C17B C18B C19B -178.2(7) . . . . ?
C15B C14B C19B C18B -0.3(12) . . . . ?
C12B C14B C19B C18B -179.8(7) . . . . ?
C17B C18B C19B C14B -0.2(12) . . . . ?
C16B C17B C20B F2B -93.4(12) . . . . ?
C18B C17B C20B F2B 85.7(13) . . . . ?
C16B C17B C20B F3B 147.7(8) . . . . ?
C18B C17B C20B F3B -33.2(10) . . . . ?
C16B C17B C20B F1B 29.5(11) . . . . ?
C18B C17B C20B F1B -151.4(8) . . . . ?
O1C C2C C3C O2C 7.9(10) . . . . ?
C1C C2C C3C O2C 128.8(8) . . . . ?
O1C C2C C3C O3C -174.0(6) . . . . ?
C1C C2C C3C O3C -53.1(8) . . . . ?
O1D C2D C3D O2D 18.4(8) . . . . ?
C1D C2D C3D O2D 139.5(6) . . . . ?
O1D C2D C3D O3D -163.5(5) . . . . ?
C1D C2D C3D O3D -42.4(7) . . . . ?
